data_7002564
loop_
_publ_author_name
'Jia, Ai-Quan'
'Jin, Guo-Xin'

_publ_section_title
;
 Syntheses, characterization, and ethylene polymerization of titanium
 and zirconium complexes with [N, O] ligands
;
_journal_coden_ASTM DTARAF
_journal_issue 41
_journal_name_full 'Dalton Transactions'
_journal_page_first 8838
_journal_page_last 8845
_journal_paper_doi 10.1039/b907598d
_journal_year 2009
_chemical_formula_sum 'C35 H28 Cl2 N2 O2 S2 Ti'
_chemical_formula_weight 691.51
_space_group_IT_number 14
_symmetry_cell_setting monoclinic
_symmetry_space_group_name_Hall '-P 2ybc'
_symmetry_space_group_name_H-M 'P 1 21/c 1'
_atom_sites_solution_hydrogens geom
_atom_sites_solution_primary direct
_atom_sites_solution_secondary difmap
_audit_creation_method SHELXL-97
_cell_angle_alpha 90.00
_cell_angle_beta 106.260(5)
_cell_angle_gamma 90.00
_cell_formula_units_Z 4
_cell_length_a 16.734(5)
_cell_length_b 12.974(4)
_cell_length_c 15.553(5)
_cell_measurement_reflns_used 632
_cell_measurement_temperature 293(2)
_cell_measurement_theta_max 18.882
_cell_measurement_theta_min 2.536
_cell_volume 3241.6(17)
_computing_cell_refinement 'Bruker SMART'
_computing_data_collection 'Bruker SMART'
_computing_data_reduction 'Bruker SHELXTL'
_computing_molecular_graphics 'Bruker SHELXTL'
_computing_publication_material 'Bruker SHELXTL'
_computing_structure_refinement 'SHELXL-97 (Sheldrick, 1997)'
_computing_structure_solution 'SHELXS-97 (Sheldrick, 1990)'
_diffrn_ambient_temperature 293(2)
_diffrn_measured_fraction_theta_full 0.997
_diffrn_measured_fraction_theta_max 0.997
_diffrn_measurement_device_type 'CCD area detector'
_diffrn_measurement_method 'phi and omega scans'
_diffrn_radiation_monochromator graphite
_diffrn_radiation_source 'fine-focus sealed tube'
_diffrn_radiation_type MoK\a
_diffrn_radiation_wavelength 0.71073
_diffrn_reflns_av_R_equivalents 0.1176
_diffrn_reflns_av_sigmaI/netI 0.2372
_diffrn_reflns_limit_h_max 19
_diffrn_reflns_limit_h_min -19
_diffrn_reflns_limit_k_max 15
_diffrn_reflns_limit_k_min -9
_diffrn_reflns_limit_l_max 18
_diffrn_reflns_limit_l_min -18
_diffrn_reflns_number 13151
_diffrn_reflns_theta_full 25.01
_diffrn_reflns_theta_max 25.01
_diffrn_reflns_theta_min 2.02
_diffrn_standards_decay_% 6.58
_exptl_absorpt_coefficient_mu 0.593
_exptl_absorpt_correction_T_max 0.9541
_exptl_absorpt_correction_T_min 0.8906
_exptl_absorpt_correction_type multi-scan
_exptl_absorpt_process_details sadabs
_exptl_crystal_colour 'dark red'
_exptl_crystal_density_diffrn 1.417
_exptl_crystal_density_method 'not measured'
_exptl_crystal_description block
_exptl_crystal_F_000 1424
_exptl_crystal_size_max 0.20
_exptl_crystal_size_mid 0.12
_exptl_crystal_size_min 0.08
_refine_diff_density_max 0.365
_refine_diff_density_min -0.315
_refine_diff_density_rms 0.054
_refine_ls_extinction_method none
_refine_ls_goodness_of_fit_ref 0.696
_refine_ls_hydrogen_treatment constr
_refine_ls_matrix_type full
_refine_ls_number_parameters 400
_refine_ls_number_reflns 5706
_refine_ls_number_restraints 0
_refine_ls_restrained_S_all 0.696
_refine_ls_R_factor_all 0.1720
_refine_ls_R_factor_gt 0.0501
_refine_ls_shift/su_max 0.006
_refine_ls_shift/su_mean 0.001
_refine_ls_structure_factor_coef Fsqd
_refine_ls_weighting_details 'calc w=1/[\s^2^(Fo^2^)+(0.0193P)^2^+0.0000P] where P=(Fo^2^+2Fc^2^)/3'
_refine_ls_weighting_scheme calc
_refine_ls_wR_factor_gt 0.0687
_refine_ls_wR_factor_ref 0.0871
_reflns_number_gt 1970
_reflns_number_total 5706
_reflns_threshold_expression >2sigma(I)
_cod_data_source_file B907598D.txt
_cod_data_source_block f90316b
_cod_depositor_comments
;
The following automatic conversions were performed:
'_symmetry_cell_setting' value 'Monoclinic' changed to 'monoclinic'
according to '/home/saulius/struct/CIF-dictionaries/cif_core.dic'
dictionary named 'cif_core.dic' version 2.4.1 from 2010-06-29.

Automatic conversion script
Id: cif_fix_enum 1527 2010-12-29 10:47:43Z saulius 
;
_cod_original_cell_volume 3241.5(18)
_cod_original_sg_symbol_H-M P2(1)/c
_cod_database_code 7002564

loop_
_symmetry_equiv_pos_as_xyz
'x, y, z'
'-x, y+1/2, -z+1/2'
'-x, -y, -z'
'x, -y-1/2, z-1/2'

loop_
_atom_site_label
_atom_site_type_symbol
_atom_site_fract_x
_atom_site_fract_y
_atom_site_fract_z
_atom_site_U_iso_or_equiv
_atom_site_adp_type
_atom_site_occupancy
_atom_site_symmetry_multiplicity
_atom_site_calc_flag
_atom_site_refinement_flags
_atom_site_disorder_assembly
_atom_site_disorder_group
Ti1 Ti 0.26873(5) 0.85549(6) 0.46668(6) 0.0451(3) Uani 1 1 d . . .
Cl1 Cl 0.13588(7) 0.89956(9) 0.38106(8) 0.0562(4) Uani 1 1 d . . .
Cl2 Cl 0.29729(9) 1.00319(10) 0.54696(9) 0.0741(5) Uani 1 1 d . . .
N1 N 0.2419(2) 0.7070(3) 0.3854(2) 0.0399(10) Uani 1 1 d . . .
N2 N 0.2143(2) 0.7853(3) 0.5677(2) 0.0423(11) Uani 1 1 d . . .
O1 O 0.32113(17) 0.8883(2) 0.3832(2) 0.0467(9) Uani 1 1 d . . .
O2 O 0.35927(18) 0.7801(2) 0.53189(19) 0.0482(9) Uani 1 1 d . . .
S1 S 0.27797(9) 0.55284(11) 0.29913(10) 0.0669(5) Uani 1 1 d . . .
S2 S 0.18097(8) 0.64490(11) 0.67084(9) 0.0576(4) Uani 1 1 d . . .
C1 C 0.3757(3) 0.8411(4) 0.3488(3) 0.0440(14) Uani 1 1 d . . .
C2 C 0.4426(3) 0.8949(4) 0.3371(3) 0.0450(14) Uani 1 1 d . . .
C3 C 0.4975(3) 0.8465(4) 0.3010(3) 0.0582(15) Uani 1 1 d . . .
H3 H 0.5435 0.8820 0.2938 0.070 Uiso 1 1 calc R . .
C4 C 0.4849(3) 0.7427(5) 0.2744(3) 0.0602(16) Uani 1 1 d . . .
H4 H 0.5219 0.7104 0.2484 0.072 Uiso 1 1 calc R . .
C5 C 0.4194(3) 0.6898(4) 0.2866(3) 0.0520(15) Uani 1 1 d . . .
H5 H 0.4121 0.6213 0.2684 0.062 Uiso 1 1 calc R . .
C6 C 0.3626(3) 0.7346(4) 0.3254(3) 0.0416(13) Uani 1 1 d . . .
C7 C 0.2953(3) 0.6774(3) 0.3413(3) 0.0426(14) Uani 1 1 d . . .
C8 C 0.1822(3) 0.6319(4) 0.3834(3) 0.0440(14) Uani 1 1 d . . .
C9 C 0.1141(3) 0.6408(4) 0.4175(3) 0.0545(15) Uani 1 1 d . . .
H9 H 0.1038 0.7021 0.4434 0.065 Uiso 1 1 calc R . .
C10 C 0.0619(4) 0.5570(5) 0.4124(4) 0.0746(18) Uani 1 1 d . . .
H10 H 0.0161 0.5623 0.4349 0.090 Uiso 1 1 calc R . .
C11 C 0.0769(4) 0.4651(5) 0.3739(4) 0.082(2) Uani 1 1 d . . .
H11 H 0.0423 0.4088 0.3727 0.098 Uiso 1 1 calc R . .
C12 C 0.1416(4) 0.4567(4) 0.3381(4) 0.0750(19) Uani 1 1 d . . .
H12 H 0.1508 0.3953 0.3115 0.090 Uiso 1 1 calc R . .
C13 C 0.1943(3) 0.5404(4) 0.3411(3) 0.0539(15) Uani 1 1 d . . .
C14 C 0.4532(3) 1.0065(4) 0.3635(3) 0.0703(17) Uani 1 1 d . . .
H14A H 0.4140 1.0473 0.3199 0.105 Uiso 1 1 calc R . .
H14B H 0.5088 1.0281 0.3663 0.105 Uiso 1 1 calc R . .
H14C H 0.4437 1.0154 0.4211 0.105 Uiso 1 1 calc R . .
C15 C 0.3707(3) 0.6832(4) 0.5619(3) 0.0456(14) Uani 1 1 d . . .
C16 C 0.4448(3) 0.6333(5) 0.5640(3) 0.0582(16) Uani 1 1 d . . .
C17 C 0.4523(4) 0.5307(5) 0.5896(3) 0.0723(19) Uani 1 1 d . . .
H17 H 0.5010 0.4956 0.5908 0.087 Uiso 1 1 calc R . .
C18 C 0.3899(4) 0.4793(4) 0.6134(4) 0.078(2) Uani 1 1 d . . .
H18 H 0.3960 0.4096 0.6278 0.094 Uiso 1 1 calc R . .
C19 C 0.3193(4) 0.5292(4) 0.6162(3) 0.0639(17) Uani 1 1 d . . .
H19 H 0.2782 0.4943 0.6342 0.077 Uiso 1 1 calc R . .
C20 C 0.3083(3) 0.6348(4) 0.5914(3) 0.0437(13) Uani 1 1 d . . .
C21 C 0.2377(3) 0.6924(4) 0.6030(3) 0.0439(14) Uani 1 1 d . . .
C22 C 0.1483(3) 0.8213(4) 0.5983(3) 0.0437(14) Uani 1 1 d . . .
C23 C 0.1105(3) 0.9184(4) 0.5797(3) 0.0533(15) Uani 1 1 d . . .
H23 H 0.1290 0.9658 0.5447 0.064 Uiso 1 1 calc R . .
C24 C 0.0458(3) 0.9420(4) 0.6143(3) 0.0641(17) Uani 1 1 d . . .
H24 H 0.0199 1.0058 0.6016 0.077 Uiso 1 1 calc R . .
C25 C 0.0183(3) 0.8730(5) 0.6677(4) 0.0671(18) Uani 1 1 d . . .
H25 H -0.0261 0.8908 0.6897 0.080 Uiso 1 1 calc R . .
C26 C 0.0561(3) 0.7780(4) 0.6886(3) 0.0576(16) Uani 1 1 d . . .
H26 H 0.0388 0.7315 0.7252 0.069 Uiso 1 1 calc R . .
C27 C 0.1204(3) 0.7553(4) 0.6526(3) 0.0474(14) Uani 1 1 d . . .
C28 C 0.5134(3) 0.6896(4) 0.5399(3) 0.0728(18) Uani 1 1 d . . .
H28A H 0.4964 0.7062 0.4772 0.109 Uiso 1 1 calc R . .
H28B H 0.5621 0.6468 0.5526 0.109 Uiso 1 1 calc R . .
H28C H 0.5259 0.7519 0.5743 0.109 Uiso 1 1 calc R . .
C29 C 0.1779(8) 0.2671(7) 0.6481(8) 0.154(4) Uani 1 1 d . . .
C30 C 0.2491(6) 0.2160(6) 0.6809(8) 0.131(3) Uani 1 1 d . . .
H30 H 0.2674 0.1696 0.6450 0.157 Uiso 1 1 calc R . .
C31 C 0.2946(5) 0.2317(7) 0.7663(9) 0.142(3) Uani 1 1 d . . .
H31 H 0.3438 0.1951 0.7885 0.171 Uiso 1 1 calc R . .
C32 C 0.2704(6) 0.2998(8) 0.8211(6) 0.129(3) Uani 1 1 d . . .
H32 H 0.3015 0.3102 0.8802 0.155 Uiso 1 1 calc R . .
C33 C 0.2026(6) 0.3485(6) 0.7867(9) 0.137(4) Uani 1 1 d . . .
H33 H 0.1847 0.3954 0.8225 0.164 Uiso 1 1 calc R . .
C34 C 0.1542(6) 0.3356(9) 0.6990(8) 0.165(4) Uani 1 1 d . . .
H34 H 0.1061 0.3742 0.6765 0.198 Uiso 1 1 calc R . .
C35 C 0.1279(6) 0.2445(6) 0.5554(6) 0.244(6) Uani 1 1 d . . .
H35A H 0.1635 0.2172 0.5220 0.366 Uiso 1 1 calc R . .
H35B H 0.1022 0.3068 0.5275 0.366 Uiso 1 1 calc R . .
H35C H 0.0856 0.1949 0.5565 0.366 Uiso 1 1 calc R . .

loop_
_atom_site_aniso_label
_atom_site_aniso_U_11
_atom_site_aniso_U_22
_atom_site_aniso_U_33
_atom_site_aniso_U_23
_atom_site_aniso_U_13
_atom_site_aniso_U_12
Ti1 0.0465(6) 0.0419(6) 0.0482(6) -0.0022(5) 0.0156(5) 0.0056(5)
Cl1 0.0519(9) 0.0625(9) 0.0552(9) 0.0092(7) 0.0167(7) 0.0146(7)
Cl2 0.0799(11) 0.0554(9) 0.0936(12) -0.0260(9) 0.0348(9) -0.0019(8)
N1 0.041(3) 0.041(3) 0.038(3) 0.006(2) 0.012(2) 0.006(2)
N2 0.043(3) 0.045(3) 0.041(3) -0.003(2) 0.016(2) 0.009(2)
O1 0.043(2) 0.041(2) 0.065(2) -0.0051(17) 0.0300(19) 0.0009(17)
O2 0.048(2) 0.046(2) 0.047(2) -0.0035(19) 0.0080(17) 0.0102(19)
S1 0.0783(11) 0.0463(9) 0.0758(12) -0.0132(9) 0.0212(9) 0.0014(8)
S2 0.0689(10) 0.0585(10) 0.0468(9) 0.0056(8) 0.0186(8) 0.0028(8)
C1 0.031(3) 0.063(4) 0.040(3) 0.008(3) 0.014(3) 0.007(3)
C2 0.038(3) 0.052(4) 0.051(4) 0.008(3) 0.022(3) 0.009(3)
C3 0.050(4) 0.070(4) 0.060(4) 0.011(4) 0.023(3) 0.002(3)
C4 0.061(4) 0.074(5) 0.053(4) 0.009(4) 0.028(3) 0.020(4)
C5 0.062(4) 0.043(4) 0.053(4) 0.006(3) 0.020(3) 0.006(3)
C6 0.043(3) 0.046(4) 0.040(3) 0.008(3) 0.017(3) 0.007(3)
C7 0.044(3) 0.041(4) 0.040(3) 0.010(3) 0.006(3) 0.010(3)
C8 0.044(3) 0.049(4) 0.036(3) 0.015(3) 0.007(3) -0.002(3)
C9 0.060(4) 0.057(4) 0.040(3) 0.002(3) 0.004(3) -0.014(3)
C10 0.071(5) 0.092(5) 0.058(4) 0.010(4) 0.014(3) -0.017(4)
C11 0.076(5) 0.085(6) 0.087(5) 0.005(4) 0.029(4) -0.021(4)
C12 0.095(5) 0.039(4) 0.084(5) -0.017(4) 0.013(4) -0.015(4)
C13 0.065(4) 0.035(4) 0.056(4) -0.002(3) 0.008(3) 0.000(3)
C14 0.061(4) 0.067(4) 0.088(5) -0.001(4) 0.029(3) -0.008(3)
C15 0.047(4) 0.054(4) 0.032(3) -0.012(3) 0.004(3) 0.012(3)
C16 0.056(4) 0.077(5) 0.038(3) -0.005(3) 0.005(3) 0.036(4)
C17 0.085(5) 0.090(6) 0.042(4) 0.001(4) 0.016(4) 0.054(4)
C18 0.109(6) 0.058(5) 0.072(5) 0.012(4) 0.032(4) 0.043(4)
C19 0.084(5) 0.056(4) 0.050(4) 0.002(3) 0.018(3) 0.013(4)
C20 0.052(4) 0.046(4) 0.029(3) 0.000(3) 0.005(3) 0.017(3)
C21 0.043(3) 0.052(4) 0.035(3) -0.009(3) 0.009(3) 0.001(3)
C22 0.039(3) 0.056(4) 0.031(3) -0.004(3) 0.000(3) 0.001(3)
C23 0.051(4) 0.067(4) 0.044(4) 0.004(3) 0.018(3) 0.015(3)
C24 0.056(4) 0.087(5) 0.050(4) -0.011(4) 0.015(3) 0.025(4)
C25 0.050(4) 0.104(6) 0.053(4) -0.005(4) 0.024(3) 0.008(4)
C26 0.052(4) 0.082(5) 0.042(4) -0.004(3) 0.018(3) -0.006(3)
C27 0.045(4) 0.060(4) 0.036(4) -0.001(3) 0.010(3) -0.001(3)
C28 0.048(4) 0.101(5) 0.065(4) -0.016(4) 0.010(3) 0.028(3)
C29 0.220(13) 0.099(7) 0.149(11) 0.023(7) 0.063(10) 0.086(8)
C30 0.133(8) 0.112(7) 0.145(9) -0.059(7) 0.036(7) 0.021(6)
C31 0.115(8) 0.123(8) 0.187(11) -0.061(8) 0.038(8) -0.001(6)
C32 0.114(8) 0.129(9) 0.141(9) -0.048(7) 0.030(7) -0.036(6)
C33 0.086(7) 0.110(7) 0.219(13) -0.032(8) 0.052(7) 0.021(6)
C34 0.120(8) 0.200(12) 0.151(10) -0.001(9) -0.001(7) 0.076(8)
C35 0.409(16) 0.156(9) 0.091(7) 0.010(7) -0.054(9) 0.032(9)

loop_
_atom_type_symbol
_atom_type_description
_atom_type_scat_dispersion_real
_atom_type_scat_dispersion_imag
_atom_type_scat_source
C C 0.0033 0.0016 'International Tables Vol C Tables 4.2.6.8 and 6.1.1.4'
H H 0.0000 0.0000 'International Tables Vol C Tables 4.2.6.8 and 6.1.1.4'
N N 0.0061 0.0033 'International Tables Vol C Tables 4.2.6.8 and 6.1.1.4'
O O 0.0106 0.0060 'International Tables Vol C Tables 4.2.6.8 and 6.1.1.4'
S S 0.1246 0.1234 'International Tables Vol C Tables 4.2.6.8 and 6.1.1.4'
Cl Cl 0.1484 0.1585 'International Tables Vol C Tables 4.2.6.8 and 6.1.1.4'
Ti Ti 0.2776 0.4457 'International Tables Vol C Tables 4.2.6.8 and 6.1.1.4'

loop_
_geom_angle_atom_site_label_1
_geom_angle_atom_site_label_2
_geom_angle_atom_site_label_3
_geom_angle
_geom_angle_site_symmetry_1
_geom_angle_site_symmetry_3
_geom_angle_publ_flag
O1 Ti1 O2 91.76(14) . . ?
O1 Ti1 N2 169.03(14) . . ?
O2 Ti1 N2 80.25(14) . . ?
O1 Ti1 Cl2 97.27(11) . . ?
O2 Ti1 Cl2 97.54(11) . . ?
N2 Ti1 Cl2 91.26(11) . . ?
O1 Ti1 N1 81.97(14) . . ?
O2 Ti1 N1 81.99(13) . . ?
N2 Ti1 N1 89.44(15) . . ?
Cl2 Ti1 N1 179.09(12) . . ?
O1 Ti1 Cl1 96.27(10) . . ?
O2 Ti1 Cl1 162.01(11) . . ?
N2 Ti1 Cl1 89.43(11) . . ?
Cl2 Ti1 Cl1 97.37(6) . . ?
N1 Ti1 Cl1 83.22(10) . . ?
C7 N1 C8 111.8(4) . . ?
C7 N1 Ti1 118.4(3) . . ?
C8 N1 Ti1 129.3(3) . . ?
C21 N2 C22 109.3(4) . . ?
C21 N2 Ti1 121.9(3) . . ?
C22 N2 Ti1 128.5(3) . . ?
C1 O1 Ti1 134.9(3) . . ?
C15 O2 Ti1 134.8(3) . . ?
C13 S1 C7 90.7(3) . . ?
C21 S2 C27 90.1(3) . . ?
O1 C1 C2 119.7(5) . . ?
O1 C1 C6 118.3(5) . . ?
C2 C1 C6 122.0(5) . . ?
C3 C2 C1 119.4(5) . . ?
C3 C2 C14 121.1(5) . . ?
C1 C2 C14 119.5(5) . . ?
C2 C3 C4 120.1(5) . . ?
C5 C4 C3 120.4(5) . . ?
C4 C5 C6 121.9(5) . . ?
C5 C6 C7 121.9(5) . . ?
C5 C6 C1 116.1(5) . . ?
C7 C6 C1 122.0(5) . . ?
N1 C7 C6 128.2(5) . . ?
N1 C7 S1 113.5(4) . . ?
C6 C7 S1 118.3(4) . . ?
C9 C8 N1 126.5(5) . . ?
C9 C8 C13 119.5(5) . . ?
N1 C8 C13 113.9(5) . . ?
C10 C9 C8 119.0(5) . . ?
C9 C10 C11 120.8(6) . . ?
C12 C11 C10 120.6(6) . . ?
C11 C12 C13 119.7(6) . . ?
C12 C13 C8 120.2(5) . . ?
C12 C13 S1 129.8(5) . . ?
C8 C13 S1 110.0(4) . . ?
O2 C15 C16 119.1(5) . . ?
O2 C15 C20 119.2(5) . . ?
C16 C15 C20 121.7(5) . . ?
C17 C16 C15 117.6(6) . . ?
C17 C16 C28 121.8(5) . . ?
C15 C16 C28 120.6(6) . . ?
C18 C17 C16 122.0(6) . . ?
C19 C18 C17 120.7(6) . . ?
C18 C19 C20 119.9(6) . . ?
C15 C20 C19 117.9(5) . . ?
C15 C20 C21 121.2(5) . . ?
C19 C20 C21 120.6(5) . . ?
N2 C21 C20 124.6(5) . . ?
N2 C21 S2 115.2(4) . . ?
C20 C21 S2 120.1(4) . . ?
C27 C22 N2 116.0(5) . . ?
C27 C22 C23 118.4(5) . . ?
N2 C22 C23 125.7(5) . . ?
C24 C23 C22 118.7(5) . . ?
C23 C24 C25 121.5(5) . . ?
C26 C25 C24 120.7(5) . . ?
C27 C26 C25 117.0(5) . . ?
C22 C27 C26 123.7(5) . . ?
C22 C27 S2 109.4(4) . . ?
C26 C27 S2 126.8(5) . . ?
C34 C29 C30 119.4(11) . . ?
C34 C29 C35 122.3(12) . . ?
C30 C29 C35 118.4(12) . . ?
C29 C30 C31 120.0(10) . . ?
C30 C31 C32 121.9(10) . . ?
C33 C32 C31 116.2(10) . . ?
C32 C33 C34 123.9(10) . . ?
C29 C34 C33 118.6(10) . . ?

loop_
_geom_bond_atom_site_label_1
_geom_bond_atom_site_label_2
_geom_bond_distance
_geom_bond_site_symmetry_2
_geom_bond_publ_flag
Ti1 O1 1.809(3) . ?
Ti1 O2 1.850(3) . ?
Ti1 N2 2.220(4) . ?
Ti1 Cl2 2.2640(16) . ?
Ti1 N1 2.279(4) . ?
Ti1 Cl1 2.3204(15) . ?
N1 C7 1.326(5) . ?
N1 C8 1.391(5) . ?
N2 C21 1.338(5) . ?
N2 C22 1.399(5) . ?
O1 C1 1.330(5) . ?
O2 C15 1.336(5) . ?
S1 C13 1.709(5) . ?
S1 C7 1.738(5) . ?
S2 C21 1.719(5) . ?
S2 C27 1.731(5) . ?
C1 C2 1.373(6) . ?
C1 C6 1.431(6) . ?
C2 C3 1.358(6) . ?
C2 C14 1.501(6) . ?
C3 C4 1.407(6) . ?
C4 C5 1.352(6) . ?
C5 C6 1.387(6) . ?
C6 C7 1.427(6) . ?
C8 C9 1.390(6) . ?
C8 C13 1.399(6) . ?
C9 C10 1.382(6) . ?
C10 C11 1.389(7) . ?
C11 C12 1.353(6) . ?
C12 C13 1.392(6) . ?
C15 C16 1.390(6) . ?
C15 C20 1.401(6) . ?
C16 C17 1.385(7) . ?
C16 C28 1.496(6) . ?
C17 C18 1.375(7) . ?
C18 C19 1.358(6) . ?
C19 C20 1.422(6) . ?
C20 C21 1.451(6) . ?
C22 C27 1.374(6) . ?
C22 C23 1.402(6) . ?
C23 C24 1.372(6) . ?
C24 C25 1.384(6) . ?
C25 C26 1.382(6) . ?
C26 C27 1.377(6) . ?
C29 C34 1.323(10) . ?
C29 C30 1.333(9) . ?
C29 C35 1.480(10) . ?
C30 C31 1.348(9) . ?
C31 C32 1.365(9) . ?
C32 C33 1.277(8) . ?
C33 C34 1.387(10) . ?
